data_4516294
loop_
_publ_author_name
'd&#x2019;Agostino, Simone'
'Grepioni, Fabrizia'
'Braga, Dario'
'Ventura, Barbara'

_publ_section_title
;
 Tipping the Balance with the Aid of Stoichiometry: Room Temperature
 Phosphorescence versus Fluorescence in Organic Cocrystals
;
_journal_issue 4
_journal_name_full 'Crystal Growth &amp; Design'
_journal_page_first 2039
_journal_paper_doi 10.1021/acs.cgd.5b00226
_journal_volume 15
_journal_year 2015
_chemical_formula_sum 'C26 H10 F8 I4'
_chemical_formula_weight 981.94
_space_group_IT_number 15
_space_group_name_Hall '-C 2yc'
_space_group_name_H-M_alt 'C 1 2/c 1'
_symmetry_cell_setting monoclinic
_symmetry_space_group_name_H-M 'C 1 2/c 1'
_atom_sites_solution_hydrogens geom
_atom_sites_solution_primary direct
_atom_sites_solution_secondary difmap
_audit_creation_method SHELXL-97
_cell_angle_alpha 90.00
_cell_angle_beta 90.657(2)
_cell_angle_gamma 90.00
_cell_formula_units_Z 4
_cell_length_a 22.1118(6)
_cell_length_b 14.3288(4)
_cell_length_c 8.6508(2)
_cell_measurement_reflns_used 3451
_cell_measurement_temperature 295(2)
_cell_measurement_theta_max 28.6240
_cell_measurement_theta_min 2.9060
_cell_volume 2740.70(12)
_computing_cell_refinement
;
CrysAlisPro, Agilent Technologies,
Version 1.171.36.28 (release 01-02-2013 CrysAlis171 .NET)
(compiled Feb  1 2013,16:14:44)
;
_computing_data_collection
;
CrysAlisPro, Agilent Technologies,
Version 1.171.36.28 (release 01-02-2013 CrysAlis171 .NET)
(compiled Feb  1 2013,16:14:44)
;
_computing_data_reduction
;
CrysAlisPro, Agilent Technologies,
Version 1.171.36.28 (release 01-02-2013 CrysAlis171 .NET)
(compiled Feb  1 2013,16:14:44)
;
_computing_structure_refinement 'SHELXL-97 (Sheldrick, 2008)'
_computing_structure_solution 'SHELXS-97 (Sheldrick, 2005)'
_diffrn_ambient_temperature 295(2)
_diffrn_detector_area_resol_mean 16.1340
_diffrn_measured_fraction_theta_full 0.999
_diffrn_measured_fraction_theta_max 0.882
_diffrn_measurement_details
;
#__ type_ start__ end____ width___ exp.time_
  1 omega  -16.00   24.00   1.0000   17.0000
omega____ theta____ kappa____ phi______ frames
    -      -17.6736  -99.0000  120.0000 40

#__ type_ start__ end____ width___ exp.time_
  2 omega  -21.00   14.00   1.0000   17.0000
omega____ theta____ kappa____ phi______ frames
    -      -17.6736  -99.0000  -30.0000 35

#__ type_ start__ end____ width___ exp.time_
  3 omega  -36.00   35.00   1.0000   17.0000
omega____ theta____ kappa____ phi______ frames
    -       18.8455  -57.0000 -150.0000 71

#__ type_ start__ end____ width___ exp.time_
  4 omega   45.00   93.00   1.0000   17.0000
omega____ theta____ kappa____ phi______ frames
    -       18.8455  179.0000   30.0000 48

#__ type_ start__ end____ width___ exp.time_
  5 omega   -7.00   84.00   1.0000   17.0000
omega____ theta____ kappa____ phi______ frames
    -       18.8455   38.0000  150.0000 91

#__ type_ start__ end____ width___ exp.time_
  6 omega  -53.00   44.00   1.0000   17.0000
omega____ theta____ kappa____ phi______ frames
    -       18.8455  -38.0000  -30.0000 97

;
_diffrn_measurement_device_type 'Xcalibur, Sapphire3'
_diffrn_measurement_method 'omega scan'
_diffrn_radiation_monochromator graphite
_diffrn_radiation_source 'Enhance (Mo) X-ray Source'
_diffrn_radiation_type MoK\a
_diffrn_radiation_wavelength 0.71073
_diffrn_reflns_av_R_equivalents 0.0228
_diffrn_reflns_av_sigmaI/netI 0.0278
_diffrn_reflns_limit_h_max 29
_diffrn_reflns_limit_h_min -24
_diffrn_reflns_limit_k_max 19
_diffrn_reflns_limit_k_min -19
_diffrn_reflns_limit_l_max 10
_diffrn_reflns_limit_l_min -11
_diffrn_reflns_number 10732
_diffrn_reflns_theta_full 25.00
_diffrn_reflns_theta_max 29.28
_diffrn_reflns_theta_min 2.84
_exptl_absorpt_coefficient_mu 4.617
_exptl_absorpt_correction_T_max 1.00000
_exptl_absorpt_correction_T_min 0.82483
_exptl_absorpt_correction_type multi-scan
_exptl_absorpt_process_details
;
CrysAlisPro, Agilent Technologies,
Version 1.171.36.28 (release 01-02-2013 CrysAlis171 .NET)
(compiled Feb  1 2013,16:14:44)
Empirical absorption correction using spherical harmonics,
 implemented in SCALE3 ABSPACK scaling algorithm.
;
_exptl_crystal_colour colorless
_exptl_crystal_density_diffrn 2.380
_exptl_crystal_density_method 'not measured'
_exptl_crystal_description prism
_exptl_crystal_F_000 1800
_exptl_crystal_size_max 0.09
_exptl_crystal_size_mid 0.05
_exptl_crystal_size_min 0.03
_refine_diff_density_max 1.051
_refine_diff_density_min -0.842
_refine_diff_density_rms 0.083
_refine_ls_extinction_coef 0.00015(3)
_refine_ls_extinction_expression Fc^*^=kFc[1+0.001xFc^2^\l^3^/sin(2\q)]^-1/4^
_refine_ls_extinction_method SHELXL
_refine_ls_goodness_of_fit_ref 1.144
_refine_ls_hydrogen_treatment constr
_refine_ls_matrix_type full
_refine_ls_number_parameters 176
_refine_ls_number_reflns 3293
_refine_ls_number_restraints 0
_refine_ls_restrained_S_all 1.144
_refine_ls_R_factor_all 0.0792
_refine_ls_R_factor_gt 0.0483
_refine_ls_shift/su_max 0.001
_refine_ls_shift/su_mean 0.000
_refine_ls_structure_factor_coef Fsqd
_refine_ls_weighting_details 'calc w=1/[\s^2^(Fo^2^)+(0.0245P)^2^+4.8394P] where P=(Fo^2^+2Fc^2^)/3'
_refine_ls_weighting_scheme calc
_refine_ls_wR_factor_gt 0.0793
_refine_ls_wR_factor_ref 0.0888
_reflns_number_gt 2260
_reflns_number_total 3293
_reflns_threshold_expression >2\s(I)
_cod_data_source_file cg5b00226_si_002.cif
_cod_data_source_block 2_[(DPA)I2F4)2]
_cod_original_sg_symbol_H-M C2/c
_cod_database_code 4516294

loop_
_symmetry_equiv_pos_as_xyz
'x, y, z'
'-x, y, -z+1/2'
'x+1/2, y+1/2, z'
'-x+1/2, y+1/2, -z+1/2'
'-x, -y, -z'
'x, -y, z-1/2'
'-x+1/2, -y+1/2, -z'
'x+1/2, -y+1/2, z-1/2'

loop_
_atom_site_label
_atom_site_type_symbol
_atom_site_fract_x
_atom_site_fract_y
_atom_site_fract_z
_atom_site_U_iso_or_equiv
_atom_site_adp_type
_atom_site_occupancy
_atom_site_symmetry_multiplicity
_atom_site_calc_flag
_atom_site_refinement_flags
C1 C 0.2191(2) 0.3768(4) -0.0918(5) 0.0507(12) Uani 1 1 d .
C2 C 0.2804(2) 0.3751(4) -0.1093(5) 0.0453(11) Uani 1 1 d .
C3 C 0.3022(2) 0.3735(4) -0.2584(6) 0.0483(12) Uani 1 1 d .
C4 C 0.2632(2) 0.3711(4) -0.3833(5) 0.0480(12) Uani 1 1 d .
C5 C 0.2015(2) 0.3726(3) -0.3654(5) 0.0435(11) Uani 1 1 d .
C6 C 0.1799(2) 0.3756(4) -0.2165(6) 0.0497(12) Uani 1 1 d .
C7 C 0.0000 0.4617(6) -0.7500 0.056(2) Uani 1 2 d S
H7 H 0.0000 0.5266 -0.7500 0.067 Uiso 1 2 calc SR
C8 C 0.0361(3) 0.4128(4) -0.8520(7) 0.0549(14) Uani 1 1 d .
H8 H 0.0602 0.4451 -0.9214 0.066 Uiso 1 1 calc R
C9 C 0.0365(2) 0.3180(4) -0.8510(6) 0.0484(13) Uani 1 1 d .
H9 H 0.0615 0.2862 -0.9187 0.058 Uiso 1 1 calc R
C10 C 0.0000 0.2673(5) -0.7500 0.0425(17) Uani 1 2 d S
C11 C 0.0000 0.1681(6) -0.7500 0.0496(18) Uani 1 2 d S
C12 C 0.0000 0.0847(6) -0.7500 0.0485(18) Uani 1 2 d S
C13 C 0.0000 -0.0154(5) -0.7500 0.0408(17) Uani 1 2 d S
C14 C 0.0380(3) -0.0654(4) -0.8478(6) 0.0534(15) Uani 1 1 d .
H14 H 0.0634 -0.0334 -0.9144 0.064 Uiso 1 1 calc R
C15 C 0.0383(3) -0.1598(5) -0.8467(7) 0.0697(19) Uani 1 1 d .
H15 H 0.0644 -0.1921 -0.9112 0.084 Uiso 1 1 calc R
C16 C 0.0000 -0.2086(7) -0.7500 0.081(3) Uani 1 2 d S
H16 H 0.0000 -0.2735 -0.7500 0.097 Uiso 1 2 calc SR
F1 F 0.12029(14) 0.3771(3) -0.1922(4) 0.0726(9) Uani 1 1 d .
F2 F 0.19508(16) 0.3796(3) 0.0509(3) 0.0788(10) Uani 1 1 d .
F3 F 0.36161(13) 0.3725(3) -0.2837(4) 0.0737(10) Uani 1 1 d .
F4 F 0.28684(15) 0.3692(3) -0.5257(3) 0.0779(10) Uani 1 1 d .
I1 I 0.340149(18) 0.37834(3) 0.07832(4) 0.06317(16) Uani 1 1 d .
I2 I 0.143009(17) 0.37155(3) -0.55525(4) 0.06003(16) Uani 1 1 d .

loop_
_atom_site_aniso_label
_atom_site_aniso_U_11
_atom_site_aniso_U_22
_atom_site_aniso_U_33
_atom_site_aniso_U_23
_atom_site_aniso_U_13
_atom_site_aniso_U_12
C1 0.055(3) 0.058(3) 0.039(2) -0.005(3) 0.007(2) -0.002(3)
C2 0.047(3) 0.044(3) 0.044(3) 0.004(3) -0.009(2) 0.000(2)
C3 0.037(3) 0.054(3) 0.053(3) 0.003(3) -0.003(2) -0.002(2)
C4 0.047(3) 0.056(3) 0.041(3) 0.001(3) 0.005(2) 0.002(3)
C5 0.044(3) 0.042(3) 0.044(3) 0.001(3) -0.007(2) 0.000(2)
C6 0.037(3) 0.052(3) 0.060(3) -0.002(3) -0.002(2) 0.004(2)
C7 0.063(6) 0.051(5) 0.053(5) 0.000 -0.025(5) 0.000
C8 0.051(4) 0.057(3) 0.057(4) 0.015(3) -0.002(3) -0.008(3)
C9 0.036(3) 0.063(4) 0.047(3) 0.002(3) 0.001(3) 0.003(2)
C10 0.029(4) 0.043(4) 0.055(5) 0.000 -0.002(4) 0.000
C11 0.035(4) 0.060(5) 0.054(5) 0.000 -0.008(3) 0.000
C12 0.043(4) 0.062(5) 0.040(4) 0.000 -0.010(3) 0.000
C13 0.051(5) 0.039(4) 0.032(4) 0.000 -0.022(3) 0.000
C14 0.058(4) 0.057(4) 0.046(3) 0.004(3) -0.007(3) 0.005(3)
C15 0.083(5) 0.062(4) 0.064(4) -0.016(3) -0.026(4) 0.023(3)
C16 0.097(9) 0.044(5) 0.099(8) 0.000 -0.037(7) 0.000
F1 0.0395(18) 0.107(3) 0.072(2) -0.005(2) 0.0075(15) 0.0024(18)
F2 0.064(2) 0.124(3) 0.0483(17) -0.001(2) 0.0120(16) 0.001(2)
F3 0.0337(17) 0.117(3) 0.071(2) -0.001(2) 0.0008(15) 0.0012(18)
F4 0.059(2) 0.128(3) 0.0472(17) -0.006(2) 0.0073(16) 0.003(2)
I1 0.0696(3) 0.0658(3) 0.0537(2) 0.0004(2) -0.02038(19) 0.00039(19)
I2 0.0565(3) 0.0651(3) 0.0580(2) 0.0005(2) -0.01858(18) -0.00028(18)

loop_
_atom_type_symbol
_atom_type_description
_atom_type_scat_dispersion_real
_atom_type_scat_dispersion_imag
_atom_type_scat_source
C C 0.0033 0.0016 'International Tables Vol C Tables 4.2.6.8 and 6.1.1.4'
H H 0.0000 0.0000 'International Tables Vol C Tables 4.2.6.8 and 6.1.1.4'
F F 0.0171 0.0103 'International Tables Vol C Tables 4.2.6.8 and 6.1.1.4'
I I -0.4742 1.8119 'International Tables Vol C Tables 4.2.6.8 and 6.1.1.4'

loop_
_geom_angle_atom_site_label_1
_geom_angle_atom_site_label_2
_geom_angle_atom_site_label_3
_geom_angle
_geom_angle_site_symmetry_1
_geom_angle_site_symmetry_3
F2 C1 C2 120.2(4) . .
F2 C1 C6 117.8(5) . .
C2 C1 C6 122.0(5) . .
C1 C2 C3 117.5(4) . .
C1 C2 I1 122.4(4) . .
C3 C2 I1 120.2(4) . .
F3 C3 C4 118.8(5) . .
F3 C3 C2 120.5(4) . .
C4 C3 C2 120.7(5) . .
F4 C4 C5 120.1(4) . .
F4 C4 C3 118.2(5) . .
C5 C4 C3 121.7(5) . .
C4 C5 C6 117.4(4) . .
C4 C5 I2 121.3(3) . .
C6 C5 I2 121.2(4) . .
F1 C6 C1 119.3(5) . .
F1 C6 C5 120.0(4) . .
C1 C6 C5 120.7(5) . .
C8 C7 C8 119.3(8) . 2_553
C9 C8 C7 120.3(6) . .
C8 C9 C10 121.3(6) . .
C9 C10 C9 117.4(7) 2_553 .
C9 C10 C11 121.3(4) 2_553 .
C9 C10 C11 121.3(4) . .
C12 C11 C10 180.000(1) . .
C11 C12 C13 180.000(1) . .
C14 C13 C14 118.3(7) 2_553 .
C14 C13 C12 120.8(4) 2_553 .
C14 C13 C12 120.8(4) . .
C15 C14 C13 120.8(6) . .
C14 C15 C16 120.3(7) . .
C15 C16 C15 119.4(9) 2_553 .

loop_
_geom_bond_atom_site_label_1
_geom_bond_atom_site_label_2
_geom_bond_distance
_geom_bond_site_symmetry_2
C1 F2 1.350(6) .
C1 C2 1.366(7) .
C1 C6 1.375(7) .
C2 C3 1.383(7) .
C2 I1 2.082(4) .
C3 F3 1.334(6) .
C3 C4 1.376(7) .
C4 F4 1.344(5) .
C4 C5 1.373(7) .
C5 C6 1.380(7) .
C5 I2 2.080(4) .
C6 F1 1.338(6) .
C7 C8 1.386(7) .
C7 C8 1.386(7) 2_553
C8 C9 1.358(7) .
C9 C10 1.400(6) .
C10 C9 1.400(6) 2_553
C10 C11 1.421(10) .
C11 C12 1.195(9) .
C12 C13 1.435(10) .
C13 C14 1.397(6) 2_553
C13 C14 1.397(6) .
C14 C15 1.352(8) .
C15 C16 1.387(8) .
C16 C15 1.387(8) 2_553
